data_7200894
loop_
_publ_author_name
'Zhao, Xiao-Qing'
'Zhao, Bin'
'Shi, Wei'
'Cheng, Peng'

_publ_section_title
;
 Structures and luminescent properties of a series of Ln--Ag
 heterometallic coordination polymers
;
_journal_issue 7
_journal_name_full CrystEngComm
_journal_page_first 1261
_journal_paper_doi 10.1039/b900430k
_journal_volume 11
_journal_year 2009
_chemical_formula_moiety 'C14 H18 Ag N2 O14 Tb'
_chemical_formula_sum 'C14 H18 Ag N2 O14 Tb'
_chemical_formula_weight 705.09
_chemical_name_systematic
;
?
;
_space_group_IT_number 14
_symmetry_cell_setting monoclinic
_symmetry_space_group_name_Hall '-P 2yn'
_symmetry_space_group_name_H-M 'P 1 21/n 1'
_atom_sites_solution_hydrogens geom
_atom_sites_solution_primary direct
_atom_sites_solution_secondary difmap
_audit_creation_method SHELXL-97
_cell_angle_alpha 90.00
_cell_angle_beta 98.416(6)
_cell_angle_gamma 90.00
_cell_formula_units_Z 4
_cell_length_a 14.4474(17)
_cell_length_b 7.3600(8)
_cell_length_c 19.480(3)
_cell_measurement_reflns_used 6408
_cell_measurement_temperature 113(2)
_cell_measurement_theta_max 27.9
_cell_measurement_theta_min 1.6
_cell_volume 2049.1(5)
_computing_cell_refinement 'CrystalClear (Rigaku/MSC Inc., 2005)'
_computing_data_collection 'CrystalClear (Rigaku/MSC Inc., 2005)'
_computing_data_reduction 'CrystalClear (Rigaku/MSC Inc., 2005)'
_computing_publication_material 'CrystalStructure 3.7.0'
_computing_structure_refinement 'SHELXL-97 (Sheldrick, 1997)'
_computing_structure_solution 'SHELXS-97 (Sheldrick, 1990)'
_diffrn_ambient_temperature 113(2)
_diffrn_detector_area_resol_mean 7.31
_diffrn_measured_fraction_theta_full 0.998
_diffrn_measured_fraction_theta_max 0.998
_diffrn_measurement_device_type 'Rigaku Saturn'
_diffrn_measurement_method \w
_diffrn_radiation_monochromator confocal
_diffrn_radiation_source 'rotating anode'
_diffrn_radiation_type MoK\a
_diffrn_radiation_wavelength 0.71070
_diffrn_reflns_av_R_equivalents 0.0442
_diffrn_reflns_av_sigmaI/netI 0.0414
_diffrn_reflns_limit_h_max 18
_diffrn_reflns_limit_h_min -18
_diffrn_reflns_limit_k_max 9
_diffrn_reflns_limit_k_min -9
_diffrn_reflns_limit_l_max 20
_diffrn_reflns_limit_l_min -25
_diffrn_reflns_number 18211
_diffrn_reflns_theta_full 27.86
_diffrn_reflns_theta_max 27.86
_diffrn_reflns_theta_min 1.64
_exptl_absorpt_coefficient_mu 4.456
_exptl_absorpt_correction_T_max 0.8419
_exptl_absorpt_correction_T_min 0.6642
_exptl_absorpt_correction_type numerical
_exptl_absorpt_process_details 'CrystalClear (Rigaku/MSC Inc., 2005)'
_exptl_crystal_colour colorless
_exptl_crystal_density_diffrn 2.286
_exptl_crystal_density_method 'not measured'
_exptl_crystal_description block
_exptl_crystal_F_000 1360
_exptl_crystal_size_max 0.10
_exptl_crystal_size_mid 0.10
_exptl_crystal_size_min 0.04
_refine_diff_density_max 2.830
_refine_diff_density_min -1.410
_refine_diff_density_rms 0.169
_refine_ls_extinction_method none
_refine_ls_goodness_of_fit_ref 1.072
_refine_ls_hydrogen_treatment mixed
_refine_ls_matrix_type full
_refine_ls_number_parameters 335
_refine_ls_number_reflns 4869
_refine_ls_number_restraints 12
_refine_ls_restrained_S_all 1.072
_refine_ls_R_factor_all 0.0377
_refine_ls_R_factor_gt 0.0308
_refine_ls_shift/su_max 0.002
_refine_ls_shift/su_mean 0.000
_refine_ls_structure_factor_coef Fsqd
_refine_ls_weighting_details 'calc w=1/[\s^2^(Fo^2^)+(0.0448P)^2^+0.2644P] where P=(Fo^2^+2Fc^2^)/3'
_refine_ls_weighting_scheme calc
_refine_ls_wR_factor_gt 0.0765
_refine_ls_wR_factor_ref 0.0798
_reflns_number_gt 4149
_reflns_number_total 4869
_reflns_threshold_expression >2sigma(I)
_cod_data_source_file b900430k.txt
_cod_data_source_block 6
_cod_original_cell_volume 2049.0(4)
_cod_original_sg_symbol_H-M P21/n
_cod_database_code 7200894

loop_
_symmetry_equiv_pos_as_xyz
'x, y, z'
'-x+1/2, y+1/2, -z+1/2'
'-x, -y, -z'
'x-1/2, -y-1/2, z-1/2'

loop_
_atom_site_label
_atom_site_type_symbol
_atom_site_fract_x
_atom_site_fract_y
_atom_site_fract_z
_atom_site_U_iso_or_equiv
_atom_site_adp_type
_atom_site_occupancy
_atom_site_symmetry_multiplicity
_atom_site_calc_flag
_atom_site_refinement_flags
_atom_site_disorder_assembly
_atom_site_disorder_group
Tb1 Tb 0.793676(12) 0.54690(3) 0.137617(9) 0.00825(7) Uani 1 1 d . . .
Ag1 Ag 0.87356(14) 0.0217(6) -0.0098(4) 0.0239(6) Uani 0.61(2) 1 d P . .
Ag1' Ag 0.8815(4) -0.0058(9) 0.0139(8) 0.0275(14) Uani 0.39(2) 1 d P . .
N1 N 0.9620(2) 0.6068(5) 0.12514(16) 0.0104(7) Uani 1 1 d . . .
N2 N 0.6770(2) 0.4868(5) 0.02956(17) 0.0101(7) Uani 1 1 d . . .
O1 O 0.86497(19) 0.3328(4) 0.06659(14) 0.0137(6) Uani 1 1 d . . .
O2 O 0.9917(2) 0.2006(4) 0.03590(16) 0.0205(7) Uani 1 1 d . . .
O3 O 0.86367(18) 0.8214(4) 0.19204(14) 0.0117(6) Uani 1 1 d . . .
O4 O 0.9798(2) 1.0254(4) 0.21296(16) 0.0188(7) Uani 1 1 d . . .
O5 O 0.69513(19) 0.2835(4) 0.13984(13) 0.0128(6) Uani 1 1 d . . .
O6 O 0.5942(2) 0.0750(4) 0.08835(15) 0.0158(6) Uani 1 1 d . . .
O7 O 0.79321(19) 0.7581(4) 0.04319(14) 0.0140(6) Uani 1 1 d . . .
O8 O 0.7369(2) 0.8777(4) -0.05919(15) 0.0187(7) Uani 1 1 d . . .
C1 C 0.9517(3) 0.3260(6) 0.0635(2) 0.0154(8) Uani 1 1 d . . .
C2 C 1.0100(3) 0.4836(6) 0.0942(2) 0.0132(8) Uani 1 1 d . . .
C3 C 1.1046(3) 0.5015(6) 0.0908(2) 0.0192(9) Uani 1 1 d . . .
H3 H 1.1373 0.4099 0.0698 0.023 Uiso 1 1 calc R . .
C4 C 1.1507(3) 0.6566(7) 0.1188(2) 0.0241(10) Uani 1 1 d . . .
H4 H 1.2153 0.6741 0.1166 0.029 Uiso 1 1 calc R . .
C5 C 1.1002(3) 0.7855(6) 0.1502(2) 0.0187(9) Uani 1 1 d . . .
H5 H 1.1297 0.8934 0.1692 0.022 Uiso 1 1 calc R . .
C6 C 1.0069(3) 0.7547(6) 0.1533(2) 0.0132(8) Uani 1 1 d . . .
C7 C 0.9458(3) 0.8793(6) 0.1891(2) 0.0127(8) Uani 1 1 d . . .
C8 C 0.6386(3) 0.2200(6) 0.0893(2) 0.0125(8) Uani 1 1 d . . .
C9 C 0.6243(3) 0.3368(5) 0.0249(2) 0.0111(8) Uani 1 1 d . . .
C10 C 0.5615(3) 0.2942(6) -0.0345(2) 0.0148(8) Uani 1 1 d . . .
H10 H 0.5251 0.1864 -0.0367 0.018 Uiso 1 1 calc R . .
C11 C 0.5539(3) 0.4138(6) -0.0901(2) 0.0170(9) Uani 1 1 d . . .
H11 H 0.5113 0.3891 -0.1310 0.020 Uiso 1 1 calc R . .
C12 C 0.6085(3) 0.5691(6) -0.0859(2) 0.0165(9) Uani 1 1 d . . .
H12 H 0.6045 0.6517 -0.1237 0.020 Uiso 1 1 calc R . .
C13 C 0.6696(3) 0.6013(6) -0.0245(2) 0.0119(8) Uani 1 1 d . . .
C14 C 0.7362(3) 0.7582(5) -0.0133(2) 0.0126(8) Uani 1 1 d . . .
O9 O 0.8924(2) 0.3479(4) 0.21824(15) 0.0141(6) Uani 1 1 d D . .
H9A H 0.936(3) 0.412(6) 0.242(2) 0.021 Uiso 1 1 d D . .
H9B H 0.923(3) 0.247(5) 0.208(2) 0.021 Uiso 1 1 d D . .
O10 O 0.7475(2) 0.5565(4) 0.25052(14) 0.0120(6) Uani 1 1 d D . .
H10A H 0.710(3) 0.485(6) 0.266(2) 0.018 Uiso 1 1 d D . .
H10B H 0.768(3) 0.629(6) 0.280(2) 0.018 Uiso 1 1 d D . .
O11 O 0.6602(2) 0.7472(4) 0.14376(15) 0.0135(6) Uani 1 1 d D . .
H11A H 0.651(3) 0.847(5) 0.125(2) 0.020 Uiso 1 1 d D . .
H11B H 0.658(3) 0.767(7) 0.1865(15) 0.020 Uiso 1 1 d D . .
O12 O 0.4947(2) 0.0689(5) 0.20344(17) 0.0248(8) Uani 1 1 d D . .
H12A H 0.436(2) 0.062(8) 0.199(3) 0.037 Uiso 1 1 d D . .
H12B H 0.507(4) 0.069(7) 0.1606(17) 0.037 Uiso 1 1 d D . .
O13 O 0.3057(2) 0.0224(5) 0.19463(17) 0.0215(7) Uani 1 1 d D . .
H13A H 0.262(3) 0.044(7) 0.218(3) 0.032 Uiso 1 1 d D . .
H13B H 0.293(4) 0.038(8) 0.1505(15) 0.032 Uiso 1 1 d D . .
O14 O 0.3352(2) 0.6613(5) 0.2414(2) 0.0316(9) Uani 1 1 d D . .
H14A H 0.394(2) 0.641(9) 0.247(3) 0.047 Uiso 1 1 d D . .
H14B H 0.332(4) 0.778(4) 0.235(3) 0.047 Uiso 1 1 d D . .

loop_
_atom_site_aniso_label
_atom_site_aniso_U_11
_atom_site_aniso_U_22
_atom_site_aniso_U_33
_atom_site_aniso_U_23
_atom_site_aniso_U_13
_atom_site_aniso_U_12
Tb1 0.00726(10) 0.00747(11) 0.01023(10) -0.00027(7) 0.00199(6) -0.00059(7)
Ag1 0.0184(4) 0.0166(6) 0.0364(15) -0.0065(8) 0.0030(6) -0.0070(3)
Ag1' 0.0190(8) 0.0156(11) 0.050(4) -0.0114(16) 0.0115(14) -0.0081(7)
N1 0.0103(16) 0.0087(16) 0.0129(16) -0.0004(13) 0.0042(12) 0.0007(13)
N2 0.0070(15) 0.0120(17) 0.0119(16) 0.0012(13) 0.0033(12) -0.0003(13)
O1 0.0105(14) 0.0137(15) 0.0178(14) -0.0039(11) 0.0051(11) -0.0019(11)
O2 0.0164(16) 0.0150(16) 0.0327(17) -0.0117(13) 0.0119(13) -0.0012(13)
O3 0.0077(13) 0.0116(14) 0.0164(13) -0.0028(11) 0.0041(10) -0.0009(11)
O4 0.0134(15) 0.0127(16) 0.0306(17) -0.0077(13) 0.0041(12) -0.0014(12)
O5 0.0131(14) 0.0138(15) 0.0114(13) 0.0004(11) 0.0012(10) -0.0017(11)
O6 0.0164(15) 0.0118(15) 0.0185(14) 0.0017(11) 0.0003(11) -0.0046(11)
O7 0.0133(14) 0.0138(15) 0.0147(14) 0.0009(11) 0.0013(11) -0.0038(11)
O8 0.0218(16) 0.0155(16) 0.0182(15) 0.0056(13) 0.0009(12) -0.0062(13)
C1 0.018(2) 0.013(2) 0.0155(19) 0.0001(16) 0.0061(16) -0.0006(17)
C2 0.0114(19) 0.016(2) 0.0140(19) -0.0047(16) 0.0062(14) -0.0008(15)
C3 0.016(2) 0.018(2) 0.025(2) -0.0080(18) 0.0071(17) 0.0034(17)
C4 0.010(2) 0.030(3) 0.033(3) -0.009(2) 0.0067(17) -0.0043(19)
C5 0.013(2) 0.017(2) 0.026(2) -0.0076(18) 0.0051(16) -0.0071(17)
C6 0.0113(19) 0.014(2) 0.0145(19) -0.0011(16) 0.0037(14) -0.0014(16)
C7 0.0104(19) 0.011(2) 0.0169(19) -0.0032(16) 0.0005(14) -0.0017(15)
C8 0.012(2) 0.011(2) 0.0142(19) 0.0031(15) 0.0040(15) 0.0014(15)
C9 0.0079(18) 0.0099(19) 0.0153(19) 0.0001(15) 0.0015(14) 0.0019(15)
C10 0.013(2) 0.013(2) 0.018(2) -0.0003(16) 0.0015(15) -0.0023(16)
C11 0.014(2) 0.021(2) 0.015(2) 0.0010(16) -0.0020(15) -0.0055(17)
C12 0.016(2) 0.019(2) 0.0143(19) 0.0022(16) 0.0020(15) 0.0000(17)
C13 0.0135(19) 0.010(2) 0.0123(18) -0.0016(15) 0.0031(14) 0.0002(15)
C14 0.013(2) 0.011(2) 0.0149(19) -0.0014(15) 0.0050(15) 0.0028(16)
O9 0.0118(15) 0.0117(15) 0.0183(14) -0.0003(12) 0.0003(11) 0.0008(11)
O10 0.0126(14) 0.0132(15) 0.0112(13) -0.0019(11) 0.0047(10) -0.0036(11)
O11 0.0131(15) 0.0119(16) 0.0151(14) 0.0010(12) 0.0007(11) 0.0032(12)
O12 0.0167(16) 0.035(2) 0.0220(16) 0.0102(14) 0.0005(13) 0.0026(15)
O13 0.0163(16) 0.0281(19) 0.0200(16) 0.0047(14) 0.0028(12) 0.0004(14)
O14 0.0146(16) 0.028(2) 0.051(2) 0.0167(18) 0.0019(15) 0.0004(15)

loop_
_atom_type_symbol
_atom_type_description
_atom_type_scat_dispersion_real
_atom_type_scat_dispersion_imag
_atom_type_scat_source
C C 0.0033 0.0016 'International Tables Vol C Tables 4.2.6.8 and 6.1.1.4'
H H 0.0000 0.0000 'International Tables Vol C Tables 4.2.6.8 and 6.1.1.4'
N N 0.0061 0.0033 'International Tables Vol C Tables 4.2.6.8 and 6.1.1.4'
O O 0.0106 0.0060 'International Tables Vol C Tables 4.2.6.8 and 6.1.1.4'
Ag Ag -0.8971 1.1015 'International Tables Vol C Tables 4.2.6.8 and 6.1.1.4'
Tb Tb -0.1723 4.1537 'International Tables Vol C Tables 4.2.6.8 and 6.1.1.4'

loop_
_geom_angle_atom_site_label_1
_geom_angle_atom_site_label_2
_geom_angle_atom_site_label_3
_geom_angle
_geom_angle_site_symmetry_1
_geom_angle_site_symmetry_3
_geom_angle_publ_flag
O10 Tb1 O7 135.54(10) . . ?
O10 Tb1 O5 76.23(9) . . ?
O7 Tb1 O5 126.70(9) . . ?
O10 Tb1 O1 138.02(10) . . ?
O7 Tb1 O1 86.42(10) . . ?
O5 Tb1 O1 77.80(10) . . ?
O10 Tb1 O3 74.27(9) . . ?
O7 Tb1 O3 75.59(9) . . ?
O5 Tb1 O3 150.42(9) . . ?
O1 Tb1 O3 127.20(9) . . ?
O10 Tb1 O11 66.96(10) . . ?
O7 Tb1 O11 74.57(10) . . ?
O5 Tb1 O11 90.69(10) . . ?
O1 Tb1 O11 145.52(9) . . ?
O3 Tb1 O11 76.01(9) . . ?
O10 Tb1 O9 69.04(10) . . ?
O7 Tb1 O9 144.39(10) . . ?
O5 Tb1 O9 78.29(9) . . ?
O1 Tb1 O9 73.79(9) . . ?
O3 Tb1 O9 92.95(9) . . ?
O11 Tb1 O9 136.00(10) . . ?
O10 Tb1 N1 119.16(10) . . ?
O7 Tb1 N1 73.02(10) . . ?
O5 Tb1 N1 136.41(10) . . ?
O1 Tb1 N1 64.01(10) . . ?
O3 Tb1 N1 63.30(10) . . ?
O11 Tb1 N1 132.77(10) . . ?
O9 Tb1 N1 71.74(10) . . ?
O10 Tb1 N2 121.83(10) . . ?
O7 Tb1 N2 63.34(10) . . ?
O5 Tb1 N2 63.37(10) . . ?
O1 Tb1 N2 72.50(10) . . ?
O3 Tb1 N2 133.65(10) . . ?
O11 Tb1 N2 73.29(10) . . ?
O9 Tb1 N2 133.03(10) . . ?
N1 Tb1 N2 118.99(10) . . ?
Ag1' Ag1 O2 79.2(5) . . ?
Ag1' Ag1 O8 105.2(7) . 1_545 ?
O2 Ag1 O8 171.0(2) . 1_545 ?
Ag1' Ag1 O7 51.5(6) . 1_545 ?
O2 Ag1 O7 130.7(4) . 1_545 ?
O8 Ag1 O7 53.96(12) 1_545 1_545 ?
Ag1 Ag1' O2 87.8(5) . . ?
Ag1 Ag1' O7 118.5(8) . 1_545 ?
O2 Ag1' O7 153.5(9) . 1_545 ?
Ag1 Ag1' O8 63.6(8) . 1_545 ?
O2 Ag1' O8 150.4(8) . 1_545 ?
O7 Ag1' O8 55.20(12) 1_545 1_545 ?
C2 N1 C6 118.8(3) . . ?
C2 N1 Tb1 119.8(3) . . ?
C6 N1 Tb1 121.2(3) . . ?
C9 N2 C13 119.1(3) . . ?
C9 N2 Tb1 120.2(2) . . ?
C13 N2 Tb1 120.6(3) . . ?
C1 O1 Tb1 124.0(3) . . ?
C1 O2 Ag1' 103.1(3) . . ?
C1 O2 Ag1 103.4(3) . . ?
Ag1' O2 Ag1 13.0(2) . . ?
C7 O3 Tb1 126.2(3) . . ?
C8 O5 Tb1 126.6(2) . . ?
C14 O7 Ag1' 95.6(5) . 1_565 ?
C14 O7 Tb1 126.1(3) . . ?
Ag1' O7 Tb1 138.2(4) 1_565 . ?
C14 O7 Ag1 85.7(3) . 1_565 ?
Ag1' O7 Ag1 10.0(3) 1_565 1_565 ?
Tb1 O7 Ag1 148.05(18) . 1_565 ?
C14 O8 Ag1 96.9(3) . 1_565 ?
C14 O8 Ag1' 85.9(4) . 1_565 ?
Ag1 O8 Ag1' 11.19(15) 1_565 1_565 ?
O2 C1 O1 124.9(4) . . ?
O2 C1 C2 118.2(4) . . ?
O1 C1 C2 116.8(4) . . ?
N1 C2 C3 122.5(4) . . ?
N1 C2 C1 113.9(3) . . ?
C3 C2 C1 123.6(4) . . ?
C2 C3 C4 118.6(4) . . ?
C2 C3 H3 120.7 . . ?
C4 C3 H3 120.7 . . ?
C5 C4 C3 118.6(4) . . ?
C5 C4 H4 120.7 . . ?
C3 C4 H4 120.7 . . ?
C6 C5 C4 119.1(4) . . ?
C6 C5 H5 120.4 . . ?
C4 C5 H5 120.4 . . ?
N1 C6 C5 122.3(4) . . ?
N1 C6 C7 113.6(3) . . ?
C5 C6 C7 124.2(4) . . ?
O4 C7 O3 126.4(4) . . ?
O4 C7 C6 118.1(4) . . ?
O3 C7 C6 115.5(3) . . ?
O6 C8 O5 126.7(4) . . ?
O6 C8 C9 117.9(3) . . ?
O5 C8 C9 115.4(3) . . ?
N2 C9 C10 122.4(4) . . ?
N2 C9 C8 114.0(3) . . ?
C10 C9 C8 123.7(4) . . ?
C11 C10 C9 118.2(4) . . ?
C11 C10 H10 120.9 . . ?
C9 C10 H10 120.9 . . ?
C12 C11 C10 119.9(4) . . ?
C12 C11 H11 120.1 . . ?
C10 C11 H11 120.1 . . ?
C11 C12 C13 118.2(4) . . ?
C11 C12 H12 120.9 . . ?
C13 C12 H12 120.9 . . ?
N2 C13 C12 122.2(4) . . ?
N2 C13 C14 113.3(3) . . ?
C12 C13 C14 124.4(4) . . ?
O8 C14 O7 122.9(4) . . ?
O8 C14 C13 120.6(3) . . ?
O7 C14 C13 116.4(3) . . ?
Tb1 O9 H9A 109(3) . . ?
Tb1 O9 H9B 128(3) . . ?
H9A O9 H9B 103(4) . . ?
Tb1 O10 H10A 126(3) . . ?
Tb1 O10 H10B 123(4) . . ?
H10A O10 H10B 111(5) . . ?
Tb1 O11 H11A 127(4) . . ?
Tb1 O11 H11B 107(3) . . ?
H11A O11 H11B 105(5) . . ?
H12A O12 H12B 104(5) . . ?
H13A O13 H13B 117(5) . . ?
H14A O14 H14B 102(6) . . ?

loop_
_geom_bond_atom_site_label_1
_geom_bond_atom_site_label_2
_geom_bond_distance
_geom_bond_site_symmetry_2
_geom_bond_publ_flag
Tb1 O10 2.391(3) . ?
Tb1 O7 2.408(3) . ?
Tb1 O5 2.409(3) . ?
Tb1 O1 2.424(3) . ?
Tb1 O3 2.432(3) . ?
Tb1 O11 2.444(3) . ?
Tb1 O9 2.447(3) . ?
Tb1 N1 2.518(3) . ?
Tb1 N2 2.536(3) . ?
Ag1 Ag1' 0.503(9) . ?
Ag1 O2 2.235(3) . ?
Ag1 O8 2.321(4) 1_545 ?
Ag1 O7 2.556(7) 1_545 ?
Ag1' O2 2.197(4) . ?
Ag1' O7 2.277(8) 1_545 ?
Ag1' O8 2.501(10) 1_545 ?
N1 C2 1.338(5) . ?
N1 C6 1.343(5) . ?
N2 C9 1.336(5) . ?
N2 C13 1.340(5) . ?
O1 C1 1.264(5) . ?
O2 C1 1.251(5) . ?
O3 C7 1.270(5) . ?
O4 C7 1.243(5) . ?
O5 C8 1.272(4) . ?
O6 C8 1.244(5) . ?
O7 C14 1.275(4) . ?
O7 Ag1' 2.277(8) 1_565 ?
O7 Ag1 2.556(7) 1_565 ?
O8 C14 1.255(5) . ?
O8 Ag1 2.321(4) 1_565 ?
O8 Ag1' 2.501(10) 1_565 ?
C1 C2 1.505(6) . ?
C2 C3 1.384(6) . ?
C3 C4 1.393(6) . ?
C3 H3 0.9500 . ?
C4 C5 1.392(6) . ?
C4 H4 0.9500 . ?
C5 C6 1.376(6) . ?
C5 H5 0.9500 . ?
C6 C7 1.513(6) . ?
C8 C9 1.510(5) . ?
C9 C10 1.397(5) . ?
C10 C11 1.387(6) . ?
C10 H10 0.9500 . ?
C11 C12 1.384(6) . ?
C11 H11 0.9500 . ?
C12 C13 1.399(5) . ?
C12 H12 0.9500 . ?
C13 C14 1.499(6) . ?
O9 H9A 0.87(3) . ?
O9 H9B 0.90(3) . ?
O10 H10A 0.84(3) . ?
O10 H10B 0.81(3) . ?
O11 H11A 0.82(3) . ?
O11 H11B 0.85(3) . ?
O12 H12A 0.85(3) . ?
O12 H12B 0.88(3) . ?
O13 H13A 0.85(3) . ?
O13 H13B 0.86(3) . ?
O14 H14A 0.85(3) . ?
O14 H14B 0.87(3) . ?

loop_
_geom_torsion_atom_site_label_1
_geom_torsion_atom_site_label_2
_geom_torsion_atom_site_label_3
_geom_torsion_atom_site_label_4
_geom_torsion
_geom_torsion_site_symmetry_1
_geom_torsion_site_symmetry_2
_geom_torsion_site_symmetry_3
_geom_torsion_site_symmetry_4
_geom_torsion_publ_flag
O8 Ag1 Ag1' O2 -171.89(18) 1_545 . . . ?
O7 Ag1 Ag1' O2 -177.5(4) 1_545 . . . ?
O2 Ag1 Ag1' O7 177.5(4) . . . 1_545 ?
O8 Ag1 Ag1' O7 5.7(6) 1_545 . . 1_545 ?
O2 Ag1 Ag1' O8 171.89(18) . . . 1_545 ?
O7 Ag1 Ag1' O8 -5.7(6) 1_545 . . 1_545 ?
O10 Tb1 N1 C2 124.1(3) . . . . ?
O7 Tb1 N1 C2 -102.7(3) . . . . ?
O5 Tb1 N1 C2 23.2(3) . . . . ?
O1 Tb1 N1 C2 -8.3(3) . . . . ?
O3 Tb1 N1 C2 175.2(3) . . . . ?
O11 Tb1 N1 C2 -151.3(3) . . . . ?
O9 Tb1 N1 C2 72.1(3) . . . . ?
N2 Tb1 N1 C2 -57.6(3) . . . . ?
O10 Tb1 N1 C6 -51.1(3) . . . . ?
O7 Tb1 N1 C6 82.1(3) . . . . ?
O5 Tb1 N1 C6 -152.1(3) . . . . ?
O1 Tb1 N1 C6 176.5(3) . . . . ?
O3 Tb1 N1 C6 0.0(3) . . . . ?
O11 Tb1 N1 C6 33.5(3) . . . . ?
O9 Tb1 N1 C6 -103.1(3) . . . . ?
N2 Tb1 N1 C6 127.2(3) . . . . ?
O10 Tb1 N2 C9 -55.9(3) . . . . ?
O7 Tb1 N2 C9 175.1(3) . . . . ?
O5 Tb1 N2 C9 -4.6(3) . . . . ?
O1 Tb1 N2 C9 80.3(3) . . . . ?
O3 Tb1 N2 C9 -154.6(3) . . . . ?
O11 Tb1 N2 C9 -104.1(3) . . . . ?
O9 Tb1 N2 C9 34.3(3) . . . . ?
N1 Tb1 N2 C9 125.8(3) . . . . ?
O10 Tb1 N2 C13 126.4(3) . . . . ?
O7 Tb1 N2 C13 -2.5(3) . . . . ?
O5 Tb1 N2 C13 177.8(3) . . . . ?
O1 Tb1 N2 C13 -97.4(3) . . . . ?
O3 Tb1 N2 C13 27.8(4) . . . . ?
O11 Tb1 N2 C13 78.3(3) . . . . ?
O9 Tb1 N2 C13 -143.4(3) . . . . ?
N1 Tb1 N2 C13 -51.8(3) . . . . ?
O10 Tb1 O1 C1 -94.2(3) . . . . ?
O7 Tb1 O1 C1 84.2(3) . . . . ?
O5 Tb1 O1 C1 -147.0(3) . . . . ?
O3 Tb1 O1 C1 15.3(3) . . . . ?
O11 Tb1 O1 C1 140.0(3) . . . . ?
O9 Tb1 O1 C1 -65.9(3) . . . . ?
N1 Tb1 O1 C1 11.4(3) . . . . ?
N2 Tb1 O1 C1 147.3(3) . . . . ?
Ag1 Ag1' O2 C1 92.9(6) . . . . ?
O7 Ag1' O2 C1 -82.2(6) 1_545 . . . ?
O8 Ag1' O2 C1 78.1(6) 1_545 . . . ?
O7 Ag1' O2 Ag1 -175.2(9) 1_545 . . . ?
O8 Ag1' O2 Ag1 -14.8(6) 1_545 . . . ?
Ag1' Ag1 O2 C1 -90.2(6) . . . . ?
O8 Ag1 O2 C1 30(3) 1_545 . . . ?
O7 Ag1 O2 C1 -87.6(3) 1_545 . . . ?
O8 Ag1 O2 Ag1' 120(3) 1_545 . . . ?
O7 Ag1 O2 Ag1' 2.5(5) 1_545 . . . ?
O10 Tb1 O3 C7 138.3(3) . . . . ?
O7 Tb1 O3 C7 -74.8(3) . . . . ?
O5 Tb1 O3 C7 142.3(3) . . . . ?
O1 Tb1 O3 C7 -0.8(4) . . . . ?
O11 Tb1 O3 C7 -152.1(3) . . . . ?
O9 Tb1 O3 C7 71.1(3) . . . . ?
N1 Tb1 O3 C7 3.2(3) . . . . ?
N2 Tb1 O3 C7 -102.5(3) . . . . ?
O10 Tb1 O5 C8 143.9(3) . . . . ?
O7 Tb1 O5 C8 6.7(4) . . . . ?
O1 Tb1 O5 C8 -69.4(3) . . . . ?
O3 Tb1 O5 C8 139.9(3) . . . . ?
O11 Tb1 O5 C8 77.8(3) . . . . ?
O9 Tb1 O5 C8 -145.1(3) . . . . ?
N1 Tb1 O5 C8 -98.1(3) . . . . ?
N2 Tb1 O5 C8 7.0(3) . . . . ?
O10 Tb1 O7 C14 -104.5(3) . . . . ?
O5 Tb1 O7 C14 5.1(4) . . . . ?
O1 Tb1 O7 C14 77.0(3) . . . . ?
O3 Tb1 O7 C14 -153.1(3) . . . . ?
O11 Tb1 O7 C14 -73.9(3) . . . . ?
O9 Tb1 O7 C14 132.4(3) . . . . ?
N1 Tb1 O7 C14 140.9(3) . . . . ?
N2 Tb1 O7 C14 4.8(3) . . . . ?
O10 Tb1 O7 Ag1' 79.9(3) . . . 1_565 ?
O5 Tb1 O7 Ag1' -170.5(2) . . . 1_565 ?
O1 Tb1 O7 Ag1' -98.6(2) . . . 1_565 ?
O3 Tb1 O7 Ag1' 31.3(2) . . . 1_565 ?
O11 Tb1 O7 Ag1' 110.5(2) . . . 1_565 ?
O9 Tb1 O7 Ag1' -43.2(3) . . . 1_565 ?
N1 Tb1 O7 Ag1' -34.7(2) . . . 1_565 ?
N2 Tb1 O7 Ag1' -170.8(3) . . . 1_565 ?
O10 Tb1 O7 Ag1 82.0(3) . . . 1_565 ?
O5 Tb1 O7 Ag1 -168.4(2) . . . 1_565 ?
O1 Tb1 O7 Ag1 -96.5(3) . . . 1_565 ?
O3 Tb1 O7 Ag1 33.4(2) . . . 1_565 ?
O11 Tb1 O7 Ag1 112.6(3) . . . 1_565 ?
O9 Tb1 O7 Ag1 -41.1(4) . . . 1_565 ?
N1 Tb1 O7 Ag1 -32.6(3) . . . 1_565 ?
N2 Tb1 O7 Ag1 -168.7(3) . . . 1_565 ?
Ag1' O2 C1 O1 -9.1(7) . . . . ?
Ag1 O2 C1 O1 4.2(5) . . . . ?
Ag1' O2 C1 C2 172.4(5) . . . . ?
Ag1 O2 C1 C2 -174.3(4) . . . . ?
Tb1 O1 C1 O2 168.5(3) . . . . ?
Tb1 O1 C1 C2 -12.9(5) . . . . ?
C6 N1 C2 C3 0.8(6) . . . . ?
Tb1 N1 C2 C3 -174.6(3) . . . . ?
C6 N1 C2 C1 -178.9(3) . . . . ?
Tb1 N1 C2 C1 5.7(4) . . . . ?
O2 C1 C2 N1 -177.3(4) . . . . ?
O1 C1 C2 N1 4.1(5) . . . . ?
O2 C1 C2 C3 3.0(6) . . . . ?
O1 C1 C2 C3 -175.6(4) . . . . ?
N1 C2 C3 C4 -2.0(7) . . . . ?
C1 C2 C3 C4 177.7(4) . . . . ?
C2 C3 C4 C5 1.2(7) . . . . ?
C3 C4 C5 C6 0.8(7) . . . . ?
C2 N1 C6 C5 1.4(6) . . . . ?
Tb1 N1 C6 C5 176.6(3) . . . . ?
C2 N1 C6 C7 -177.7(3) . . . . ?
Tb1 N1 C6 C7 -2.4(4) . . . . ?
C4 C5 C6 N1 -2.2(7) . . . . ?
C4 C5 C6 C7 176.8(4) . . . . ?
Tb1 O3 C7 O4 174.9(3) . . . . ?
Tb1 O3 C7 C6 -5.6(5) . . . . ?
N1 C6 C7 O4 -175.5(4) . . . . ?
C5 C6 C7 O4 5.5(6) . . . . ?
N1 C6 C7 O3 4.9(5) . . . . ?
C5 C6 C7 O3 -174.1(4) . . . . ?
Tb1 O5 C8 O6 172.7(3) . . . . ?
Tb1 O5 C8 C9 -8.1(5) . . . . ?
C13 N2 C9 C10 0.0(6) . . . . ?
Tb1 N2 C9 C10 -177.6(3) . . . . ?
C13 N2 C9 C8 -179.6(4) . . . . ?
Tb1 N2 C9 C8 2.8(4) . . . . ?
O6 C8 C9 N2 -177.8(4) . . . . ?
O5 C8 C9 N2 2.9(5) . . . . ?
O6 C8 C9 C10 2.6(6) . . . . ?
O5 C8 C9 C10 -176.7(4) . . . . ?
N2 C9 C10 C11 -0.4(6) . . . . ?
C8 C9 C10 C11 179.2(4) . . . . ?
C9 C10 C11 C12 0.7(6) . . . . ?
C10 C11 C12 C13 -0.6(7) . . . . ?
C9 N2 C13 C12 0.0(6) . . . . ?
Tb1 N2 C13 C12 177.6(3) . . . . ?
C9 N2 C13 C14 -177.0(3) . . . . ?
Tb1 N2 C13 C14 0.7(5) . . . . ?
C11 C12 C13 N2 0.3(6) . . . . ?
C11 C12 C13 C14 176.9(4) . . . . ?
Ag1 O8 C14 O7 7.8(4) 1_565 . . . ?
Ag1' O8 C14 O7 5.9(4) 1_565 . . . ?
Ag1 O8 C14 C13 -169.3(3) 1_565 . . . ?
Ag1' O8 C14 C13 -171.2(4) 1_565 . . . ?
Ag1' O7 C14 O8 -6.5(4) 1_565 . . . ?
Tb1 O7 C14 O8 176.4(3) . . . . ?
Ag1 O7 C14 O8 -7.0(4) 1_565 . . . ?
Ag1' O7 C14 C13 170.7(3) 1_565 . . . ?
Tb1 O7 C14 C13 -6.3(5) . . . . ?
Ag1 O7 C14 C13 170.2(3) 1_565 . . . ?
N2 C13 C14 O8 -179.4(4) . . . . ?
C12 C13 C14 O8 3.8(6) . . . . ?
N2 C13 C14 O7 3.3(5) . . . . ?
C12 C13 C14 O7 -173.6(4) . . . . ?
